data_7024431
loop_
_publ_author_name
'Forgan, Ross S.'
'Davidson, James E.'
'Fabbiani, Francesca P. A.'
'Galbraith, Stuart G.'
'Henderson, David K.'
'Moggach, Stephen A.'
'Parsons, Simon'
'Tasker, Peter A.'
'White, Fraser J.'

_publ_section_title
;
 Cation and anion selectivity of zwitterionic salicylaldoxime metal salt
 extractants.
;
_journal_issue 7
_journal_name_full 'Dalton transactions (Cambridge, England : 2003)'
_journal_page_first 1763
_journal_page_last 1770
_journal_paper_doi 10.1039/b916877j
_journal_volume 39
_journal_year 2010
_chemical_compound_source 'Ross Forgan'
_chemical_formula_moiety 'C34 H52 Br4 Cu2 N4 O4, 1.75(C H3 OH)'
_chemical_formula_sum 'C35.75 H53.75 Br4 Cu2 N5.75 O4'
_chemical_formula_weight 1074.82
_space_group_IT_number 60
_symmetry_cell_setting orthorhombic
_symmetry_Int_Tables_number 60
_symmetry_space_group_name_Hall '-P 2n 2ab'
_symmetry_space_group_name_H-M 'P b c n'
_atom_sites_solution_hydrogens geom
_atom_sites_solution_primary direct
_atom_sites_solution_secondary difmap
_audit_creation_method SHELXL-97
_cell_angle_alpha 90.00
_cell_angle_beta 90.00
_cell_angle_gamma 90.00
_cell_formula_units_Z 4
_cell_length_a 16.8492(5)
_cell_length_b 24.7009(8)
_cell_length_c 10.5521(3)
_cell_measurement_reflns_used 8991
_cell_measurement_temperature 150(2)
_cell_measurement_theta_max 2.42
_cell_measurement_theta_min 28.71
_cell_volume 4391.7(2)
_computing_cell_refinement Saint
_computing_data_collection Smart
_computing_data_reduction Saint
_computing_molecular_graphics Shelxp
_computing_publication_material Platon
_computing_structure_refinement 'SHELXL-97 (Sheldrick, 1997)'
_computing_structure_solution 'Shelxs Sheldrick'
_diffrn_ambient_temperature 150(2)
_diffrn_measured_fraction_theta_full 1.000
_diffrn_measured_fraction_theta_max 1.000
_diffrn_measurement_device_type 'Bruker Smart Apex CCD'
_diffrn_measurement_method 'Omega scans'
_diffrn_radiation_monochromator graphite
_diffrn_radiation_type MoK\a
_diffrn_radiation_wavelength 0.71073
_diffrn_reflns_av_R_equivalents 0.0444
_diffrn_reflns_av_sigmaI/netI 0.0352
_diffrn_reflns_limit_h_max 21
_diffrn_reflns_limit_h_min -20
_diffrn_reflns_limit_k_max 32
_diffrn_reflns_limit_k_min -27
_diffrn_reflns_limit_l_max 13
_diffrn_reflns_limit_l_min -12
_diffrn_reflns_number 32003
_diffrn_reflns_theta_full 27.48
_diffrn_reflns_theta_max 27.48
_diffrn_reflns_theta_min 1.65
_diffrn_source 'fine-focus sealed tube'
_exptl_absorpt_coefficient_mu 4.649
_exptl_absorpt_correction_T_max 0.55
_exptl_absorpt_correction_T_min 0.11
_exptl_absorpt_correction_type multi-scan
_exptl_absorpt_process_details 'SADABS version 2006/1'
_exptl_crystal_colour brown
_exptl_crystal_density_diffrn 1.626
_exptl_crystal_density_method 'not measured'
_exptl_crystal_description block
_exptl_crystal_F_000 2154
_exptl_crystal_recrystallization_method 'Diffusion of Et2O / iPr2O into MeOH'
_exptl_crystal_size_max 0.99
_exptl_crystal_size_mid 0.20
_exptl_crystal_size_min 0.13
_platon_squeeze_details
;
Corresponds to 7 molecules of methanol per unit cell.
;
_refine_diff_density_max 1.304
_refine_diff_density_min -0.873
_refine_diff_density_rms 0.091
_refine_ls_extinction_method none
_refine_ls_goodness_of_fit_ref 1.061
_refine_ls_hydrogen_treatment mixed
_refine_ls_matrix_type full
_refine_ls_number_parameters 232
_refine_ls_number_reflns 5036
_refine_ls_number_restraints 0
_refine_ls_restrained_S_all 1.061
_refine_ls_R_factor_all 0.0517
_refine_ls_R_factor_gt 0.0354
_refine_ls_shift/su_max 0.001
_refine_ls_shift/su_mean 0.000
_refine_ls_structure_factor_coef Fsqd
_refine_ls_weighting_details 'calc w=1/[\s^2^(Fo^2^)+(0.0456P)^2^+1.2569P] where P=(Fo^2^+2Fc^2^)/3'
_refine_ls_weighting_scheme calc
_refine_ls_wR_factor_gt 0.0849
_refine_ls_wR_factor_ref 0.0895
_reflns_number_gt 3888
_reflns_number_total 5036
_reflns_threshold_expression >2sigma(I)
_cod_data_source_file b916877j.txt
_cod_data_source_block pt6010
_cod_database_code 7024431

loop_
_symmetry_equiv_pos_as_xyz
'x, y, z'
'-x+1/2, -y+1/2, z+1/2'
'-x, y, -z+1/2'
'x+1/2, -y+1/2, -z'
'-x, -y, -z'
'x-1/2, y-1/2, -z-1/2'
'x, -y, z-1/2'
'-x-1/2, y-1/2, z'

loop_
_atom_site_label
_atom_site_type_symbol
_atom_site_fract_x
_atom_site_fract_y
_atom_site_fract_z
_atom_site_U_iso_or_equiv
_atom_site_adp_type
_atom_site_occupancy
_atom_site_symmetry_multiplicity
_atom_site_calc_flag
_atom_site_refinement_flags
_atom_site_disorder_assembly
_atom_site_disorder_group
Cu1 Cu 0.04949(2) 0.347634(15) 0.61141(4) 0.02827(11) Uani 1 1 d . . .
Br1 Br 0.18745(2) 0.370845(17) 0.59168(5) 0.03570(11) Uani 0.95 1 d P A 1
Br1' Br 0.1817(5) 0.3759(4) 0.5258(7) 0.041(2) Uani 0.05 1 d P A 2
Br2 Br 0.075741(18) 0.253860(13) 0.56210(3) 0.03274(10) Uani 1 1 d . A .
O1 O -0.06041(11) 0.33172(8) 0.64279(19) 0.0251(4) Uani 1 1 d . A .
C1 C -0.12277(16) 0.35971(11) 0.6015(2) 0.0205(6) Uani 1 1 d . . .
C2 C -0.12130(16) 0.41553(12) 0.5767(2) 0.0211(6) Uani 1 1 d . A .
C3 C -0.19128(16) 0.44242(12) 0.5413(3) 0.0230(6) Uani 1 1 d . . .
H3A H -0.1894 0.4805 0.5287 0.028 Uiso 1 1 calc R A .
C4 C -0.26230(16) 0.41613(11) 0.5242(3) 0.0221(6) Uani 1 1 d . A .
C5 C -0.26265(17) 0.36005(12) 0.5474(2) 0.0227(6) Uani 1 1 d . . .
H5A H -0.3108 0.3406 0.5363 0.027 Uiso 1 1 calc R A .
C6 C -0.19569(16) 0.33210(11) 0.5857(2) 0.0203(6) Uani 1 1 d . A .
O21 O 0.07651(12) 0.46706(9) 0.6277(2) 0.0316(5) Uani 1 1 d . . .
H21A H 0.1204 0.4509 0.6260 0.040(10) Uiso 1 1 d R A .
C21 C -0.05000(16) 0.44682(12) 0.5936(3) 0.0230(6) Uani 1 1 d . . .
H21B H -0.0546 0.4852 0.5930 0.028 Uiso 1 1 calc R A .
N21 N 0.01919(13) 0.42647(10) 0.6093(2) 0.0241(5) Uani 1 1 d . A .
C41 C -0.33933(17) 0.44451(12) 0.4837(3) 0.0277(7) Uani 1 1 d . . .
C42 C -0.37028(19) 0.41854(14) 0.3603(3) 0.0382(8) Uani 1 1 d . A .
H42A H -0.3303 0.4225 0.2935 0.057 Uiso 1 1 calc R . .
H42B H -0.4194 0.4366 0.3343 0.057 Uiso 1 1 calc R . .
H42C H -0.3808 0.3800 0.3749 0.057 Uiso 1 1 calc R . .
C43 C -0.32619(19) 0.50481(13) 0.4583(4) 0.0422(9) Uani 1 1 d . A .
H43A H -0.3064 0.5223 0.5354 0.063 Uiso 1 1 calc R . .
H43B H -0.3765 0.5215 0.4330 0.063 Uiso 1 1 calc R . .
H43C H -0.2872 0.5092 0.3901 0.063 Uiso 1 1 calc R . .
C44 C -0.40136(19) 0.43817(15) 0.5878(3) 0.0402(8) Uani 1 1 d . A .
H44A H -0.3817 0.4548 0.6661 0.060 Uiso 1 1 calc R . .
H44B H -0.4115 0.3996 0.6025 0.060 Uiso 1 1 calc R . .
H44C H -0.4507 0.4560 0.5618 0.060 Uiso 1 1 calc R . .
C61 C -0.19948(16) 0.27367(11) 0.6220(3) 0.0218(6) Uani 1 1 d . . .
H61A H -0.2534 0.2597 0.6040 0.026 Uiso 1 1 calc R A .
H61B H -0.1900 0.2702 0.7142 0.026 Uiso 1 1 calc R . .
N62 N -0.13930(15) 0.23973(10) 0.5516(2) 0.0218(5) Uani 1 1 d . A .
C63 C -0.1546(2) 0.24051(13) 0.4118(3) 0.0285(7) Uani 1 1 d . . .
H63A H -0.1522 0.2783 0.3806 0.034 Uiso 1 1 calc R A .
H63B H -0.2085 0.2263 0.3947 0.034 Uiso 1 1 calc R . .
C64 C -0.09378(19) 0.20636(14) 0.3418(3) 0.0342(7) Uani 1 1 d . A .
H64A H -0.0404 0.2224 0.3531 0.041 Uiso 1 1 calc R . .
H64B H -0.1062 0.2064 0.2501 0.041 Uiso 1 1 calc R . .
C65 C -0.09352(19) 0.14819(14) 0.3907(3) 0.0354(8) Uani 1 1 d . . .
H65A H -0.1450 0.1308 0.3711 0.043 Uiso 1 1 calc R A .
H65B H -0.0511 0.1274 0.3479 0.043 Uiso 1 1 calc R . .
C66 C -0.07979(19) 0.14746(12) 0.5330(3) 0.0332(7) Uani 1 1 d . A .
H66A H -0.0848 0.1098 0.5644 0.040 Uiso 1 1 calc R . .
H66B H -0.0252 0.1600 0.5512 0.040 Uiso 1 1 calc R . .
C67 C -0.13845(18) 0.18326(11) 0.6028(3) 0.0257(6) Uani 1 1 d . . .
H67A H -0.1923 0.1675 0.5953 0.031 Uiso 1 1 calc R A .
H67B H -0.1243 0.1843 0.6938 0.031 Uiso 1 1 calc R . .
H2A H -0.093(2) 0.2539(13) 0.564(3) 0.038(11) Uiso 1 1 d . . .

loop_
_atom_site_aniso_label
_atom_site_aniso_U_11
_atom_site_aniso_U_22
_atom_site_aniso_U_33
_atom_site_aniso_U_23
_atom_site_aniso_U_13
_atom_site_aniso_U_12
Cu1 0.01370(19) 0.0265(2) 0.0446(2) -0.00015(16) 0.00194(15) -0.00105(15)
Br1 0.01562(18) 0.0415(2) 0.0500(3) 0.0023(2) 0.00557(19) -0.00211(14)
Br1' 0.030(4) 0.076(6) 0.016(3) 0.023(4) 0.000(3) -0.008(3)
Br2 0.02298(17) 0.03122(19) 0.0440(2) -0.01031(14) -0.00198(13) 0.00291(13)
O1 0.0132(10) 0.0249(11) 0.0370(11) 0.0054(9) -0.0018(8) 0.0007(8)
C1 0.0148(14) 0.0226(15) 0.0240(14) -0.0003(11) 0.0000(11) 0.0011(11)
C2 0.0169(14) 0.0239(15) 0.0225(14) 0.0002(12) -0.0005(11) -0.0014(11)
C3 0.0218(14) 0.0197(15) 0.0275(15) 0.0036(12) 0.0002(12) -0.0007(12)
C4 0.0162(14) 0.0232(15) 0.0269(14) 0.0008(12) -0.0021(11) 0.0004(11)
C5 0.0180(14) 0.0230(15) 0.0270(15) -0.0010(12) -0.0025(12) -0.0034(11)
C6 0.0190(14) 0.0180(14) 0.0240(14) -0.0016(11) 0.0003(11) -0.0013(11)
O21 0.0172(11) 0.0300(12) 0.0477(13) 0.0044(10) -0.0055(9) -0.0091(9)
C21 0.0220(15) 0.0226(15) 0.0245(14) 0.0013(12) -0.0014(11) -0.0029(12)
N21 0.0151(12) 0.0243(13) 0.0330(13) 0.0026(11) -0.0014(10) -0.0082(10)
C41 0.0202(15) 0.0244(16) 0.0386(17) 0.0017(13) -0.0063(13) 0.0019(12)
C42 0.0303(18) 0.040(2) 0.0445(19) 0.0000(16) -0.0140(15) 0.0017(15)
C43 0.0276(18) 0.0267(18) 0.072(2) 0.0045(17) -0.0126(17) 0.0038(14)
C44 0.0237(16) 0.048(2) 0.049(2) 0.0068(16) -0.0032(14) 0.0114(16)
C61 0.0168(14) 0.0221(15) 0.0266(15) 0.0009(12) 0.0011(11) -0.0002(11)
N62 0.0186(13) 0.0190(13) 0.0278(13) 0.0000(10) -0.0013(10) 0.0006(10)
C63 0.0302(17) 0.0301(17) 0.0252(15) -0.0007(12) -0.0015(12) -0.0003(13)
C64 0.0278(16) 0.048(2) 0.0268(16) -0.0069(15) 0.0002(13) 0.0016(15)
C65 0.0182(15) 0.039(2) 0.049(2) -0.0177(16) 0.0002(14) 0.0037(14)
C66 0.0264(17) 0.0225(16) 0.051(2) -0.0056(14) -0.0032(15) 0.0021(13)
C67 0.0261(16) 0.0189(15) 0.0322(16) 0.0016(12) -0.0008(13) 0.0001(12)

loop_
_atom_type_symbol
_atom_type_description
_atom_type_scat_dispersion_real
_atom_type_scat_dispersion_imag
_atom_type_scat_source
C C 0.0033 0.0016 'International Tables Vol C Tables 4.2.6.8 and 6.1.1.4'
H H 0.0000 0.0000 'International Tables Vol C Tables 4.2.6.8 and 6.1.1.4'
N N 0.0061 0.0033 'International Tables Vol C Tables 4.2.6.8 and 6.1.1.4'
O O 0.0106 0.0060 'International Tables Vol C Tables 4.2.6.8 and 6.1.1.4'
Cu Cu 0.3201 1.2651 'International Tables Vol C Tables 4.2.6.8 and 6.1.1.4'
Br Br -0.2901 2.4595 'International Tables Vol C Tables 4.2.6.8 and 6.1.1.4'

loop_
_geom_angle_atom_site_label_1
_geom_angle_atom_site_label_2
_geom_angle_atom_site_label_3
_geom_angle
O1 Cu1 N21 87.44(9)
O1 Cu1 Br1 174.71(6)
N21 Cu1 Br1 90.78(7)
O1 Cu1 Br2 91.00(6)
N21 Cu1 Br2 166.38(7)
Br1 Cu1 Br2 91.894(17)
O1 Cu1 Br1' 167.60(19)
N21 Cu1 Br1' 87.2(2)
Br1 Cu1 Br1' 16.55(17)
Br2 Cu1 Br1' 91.6(2)
C1 O1 Cu1 126.73(18)
O1 C1 C2 123.9(2)
O1 C1 C6 118.3(2)
C2 C1 C6 117.8(2)
C1 C2 C3 120.0(2)
C1 C2 C21 121.3(2)
C3 C2 C21 118.7(3)
C4 C3 C2 122.9(3)
C4 C3 H3A 118.6
C2 C3 H3A 118.6
C3 C4 C5 116.5(3)
C3 C4 C41 123.9(3)
C5 C4 C41 119.6(2)
C6 C5 C4 122.6(3)
C6 C5 H5A 118.7
C4 C5 H5A 118.7
C5 C6 C1 120.2(3)
C5 C6 C61 121.5(2)
C1 C6 C61 118.2(2)
N21 O21 H21A 105.2
N21 C21 C2 124.4(3)
N21 C21 H21B 117.8
C2 C21 H21B 117.8
C21 N21 O21 111.3(2)
C21 N21 Cu1 127.7(2)
O21 N21 Cu1 120.94(17)
C44 C41 C43 109.0(3)
C44 C41 C4 109.4(2)
C43 C41 C4 111.8(2)
C44 C41 C42 109.5(3)
C43 C41 C42 107.8(3)
C4 C41 C42 109.3(2)
C41 C42 H42A 109.5
C41 C42 H42B 109.5
H42A C42 H42B 109.5
C41 C42 H42C 109.5
H42A C42 H42C 109.5
H42B C42 H42C 109.5
C41 C43 H43A 109.5
C41 C43 H43B 109.5
H43A C43 H43B 109.5
C41 C43 H43C 109.5
H43A C43 H43C 109.5
H43B C43 H43C 109.5
C41 C44 H44A 109.5
C41 C44 H44B 109.5
H44A C44 H44B 109.5
C41 C44 H44C 109.5
H44A C44 H44C 109.5
H44B C44 H44C 109.5
C6 C61 N62 112.4(2)
C6 C61 H61A 109.1
N62 C61 H61A 109.1
C6 C61 H61B 109.1
N62 C61 H61B 109.1
H61A C61 H61B 107.9
C67 N62 C63 111.7(2)
C67 N62 C61 110.3(2)
C63 N62 C61 111.2(2)
C67 N62 H2A 109(2)
C63 N62 H2A 107(2)
C61 N62 H2A 108(2)
N62 C63 C64 110.9(3)
N62 C63 H63A 109.5
C64 C63 H63A 109.5
N62 C63 H63B 109.5
C64 C63 H63B 109.5
H63A C63 H63B 108.1
C63 C64 C65 111.1(3)
C63 C64 H64A 109.4
C65 C64 H64A 109.4
C63 C64 H64B 109.4
C65 C64 H64B 109.4
H64A C64 H64B 108.0
C66 C65 C64 110.2(3)
C66 C65 H65A 109.6
C64 C65 H65A 109.6
C66 C65 H65B 109.6
C64 C65 H65B 109.6
H65A C65 H65B 108.1
C67 C66 C65 111.9(3)
C67 C66 H66A 109.2
C65 C66 H66A 109.2
C67 C66 H66B 109.2
C65 C66 H66B 109.2
H66A C66 H66B 107.9
N62 C67 C66 112.0(2)
N62 C67 H67A 109.2
C66 C67 H67A 109.2
N62 C67 H67B 109.2
C66 C67 H67B 109.2
H67A C67 H67B 107.9

loop_
_geom_bond_atom_site_label_1
_geom_bond_atom_site_label_2
_geom_bond_distance
Cu1 O1 1.9218(18)
Cu1 N21 2.013(2)
Cu1 Br1 2.4031(5)
Cu1 Br2 2.4149(5)
Cu1 Br1' 2.504(8)
O1 C1 1.331(3)
C1 C2 1.404(4)
C1 C6 1.415(4)
C2 C3 1.404(4)
C2 C21 1.440(4)
C3 C4 1.373(4)
C3 H3A 0.9500
C4 C5 1.407(4)
C4 C41 1.536(4)
C5 C6 1.383(4)
C5 H5A 0.9500
C6 C61 1.495(4)
O21 N21 1.405(3)
O21 H21A 0.8400
C21 N21 1.280(4)
C21 H21B 0.9500
C41 C44 1.525(4)
C41 C43 1.529(4)
C41 C42 1.542(4)
C42 H42A 0.9800
C42 H42B 0.9800
C42 H42C 0.9800
C43 H43A 0.9800
C43 H43B 0.9800
C43 H43C 0.9800
C44 H44A 0.9800
C44 H44B 0.9800
C44 H44C 0.9800
C61 N62 1.511(4)
C61 H61A 0.9900
C61 H61B 0.9900
N62 C67 1.496(4)
N62 C63 1.497(4)
N62 H2A 0.86(4)
C63 C64 1.519(4)
C63 H63A 0.9900
C63 H63B 0.9900
C64 C65 1.527(5)
C64 H64A 0.9900
C64 H64B 0.9900
C65 C66 1.519(5)
C65 H65A 0.9900
C65 H65B 0.9900
C66 C67 1.517(4)
C66 H66A 0.9900
C66 H66B 0.9900
C67 H67A 0.9900
C67 H67B 0.9900

loop_
_platon_squeeze_void_nr
_platon_squeeze_void_average_x
_platon_squeeze_void_average_y
_platon_squeeze_void_average_z
_platon_squeeze_void_volume
_platon_squeeze_void_count_electrons
1 0.000 0.393 0.250 135.3 30.9
2 0.500 0.893 0.250 135.3 30.6
3 0.000 0.607 0.750 135.3 29.9
4 0.500 0.107 0.750 135.3 29.8
